data_7154611
loop_
_publ_author_name
'D'Onofrio, A'
'Copey, L.'
'Jean-G\'erard, L'
'Goux-Henry, C'
'Pilet, G.'
'Andrioletti, B.'
'Framery, E.'

_publ_section_title
;
 d-Glucosamine as a novel chiral auxiliary for the stereoselective
 synthesis of P-stereogenic phosphine oxides.
;
_journal_issue 34
_journal_name_full 'Organic &amp; biomolecular chemistry'
_journal_page_first 9029
_journal_page_last 9034
_journal_paper_doi 10.1039/c5ob01323b
_journal_volume 13
_journal_year 2015
_chemical_absolute_configuration ad
_chemical_formula_moiety 'C31 H40 N1 O9 P1 S1'
_chemical_formula_sum 'C31 H40 N O9 P S'
_chemical_formula_weight 633.70
_space_group_IT_number 4
_symmetry_cell_setting monoclinic
_symmetry_space_group_name_Hall 'P 2yb'
_symmetry_space_group_name_H-M 'P 1 21 1'
_atom_sites_solution_hydrogens difmap
_atom_sites_solution_primary direct
_audit_update_record
;
2015-05-11 deposited with the CCDC.
2015-07-22 downloaded from the CCDC.
;
_cell_angle_alpha 90.0
_cell_angle_beta 105.023(5)
_cell_angle_gamma 90.0
_cell_formula_units_Z 2
_cell_length_a 10.2628(5)
_cell_length_b 8.9164(4)
_cell_length_c 18.5939(9)
_cell_measurement_reflns_used 3763
_cell_measurement_temperature 293
_cell_measurement_theta_max 24
_cell_measurement_theta_min 3
_cell_volume 1643.32(14)
_computing_cell_refinement 'CrysAlis, (Oxford Diffraction, 2002)'
_computing_data_collection 'Gemini, (Oxford Diffraction, 2006)'
_computing_data_reduction 'CrysAlis, (Oxford Diffraction, 2002)'
_computing_molecular_graphics 'CAMERON (Watkin et al., 1996)'
_computing_publication_material 'CRYSTALS (Betteridge et al., 2003)'
_computing_structure_refinement 'CRYSTALS (Betteridge et al., 2003)'
_computing_structure_solution 'SIR97 (Altomare et al., 1999)'
_diffrn_ambient_temperature 293
_diffrn_measured_fraction_theta_full 0.993
_diffrn_measured_fraction_theta_max 0.965
_diffrn_measurement_device Area
_diffrn_measurement_device_type 'Oxford Diffraction Gemini'
_diffrn_measurement_method \w/2\q
_diffrn_radiation_monochromator graphite
_diffrn_radiation_type 'Mo K\a'
_diffrn_radiation_wavelength 0.71069
_diffrn_reflns_av_R_equivalents 0.026
_diffrn_reflns_limit_h_max 14
_diffrn_reflns_limit_h_min -13
_diffrn_reflns_limit_k_max 9
_diffrn_reflns_limit_k_min -12
_diffrn_reflns_limit_l_max 24
_diffrn_reflns_limit_l_min -25
_diffrn_reflns_number 10873
_diffrn_reflns_theta_full 25.193
_diffrn_reflns_theta_max 29.295
_diffrn_reflns_theta_min 3.082
_diffrn_standards_number 0
_exptl_absorpt_coefficient_mu 0.200
_exptl_absorpt_correction_T_max 0.97
_exptl_absorpt_correction_T_min 0.92
_exptl_absorpt_correction_type analytical
_exptl_absorpt_process_details
; 
 Analytical Absorption (De Meulenaer & Tompa, 1965) 
;
_exptl_crystal_colour colorless
_exptl_crystal_density_diffrn 1.289
_exptl_crystal_density_method 'not measured'
_exptl_crystal_description needle
_exptl_crystal_F_000 672
_exptl_crystal_size_max 0.515
_exptl_crystal_size_mid 0.175
_exptl_crystal_size_min 0.142
_refine_diff_density_max 0.19
_refine_diff_density_min -0.23
_refine_ls_abs_structure_details 'Flack (1983), 2243 Friedel-pairs'
_refine_ls_abs_structure_Flack 0.08(8)
_refine_ls_extinction_method None
_refine_ls_goodness_of_fit_ref 1.1530
_refine_ls_hydrogen_treatment noref
_refine_ls_matrix_type full
_refine_ls_number_parameters 389
_refine_ls_number_reflns 3953
_refine_ls_number_restraints 13
_refine_ls_R_factor_all 0.0738
_refine_ls_R_factor_gt 0.0511
_refine_ls_shift/su_max 0.0002826
_refine_ls_shift/su_mean 0.0000321
_refine_ls_structure_factor_coef F
_refine_ls_weighting_details
;
 Method, part 1, Chebychev polynomial, (Watkin, 1994, Prince, 1982) 
 [weight] = 1.0/[A~0~*T~0~(x)+A~1~*T~1~(x) ... +A~n-1~]*T~n-1~(x)] 
 where A~i~ are the Chebychev coefficients listed below and x= Fcalc/Fmax 
 Method = Robust Weighting (Prince, 1982) 
 W = [weight] * [1-(deltaF/6*sigmaF)^2^]^2^ 
 A~i~ are: 
 3.31 -1.39 2.54 
;
_refine_ls_weighting_scheme calc
_refine_ls_wR_factor_all 0.0546
_refine_ls_wR_factor_gt 0.0436
_refine_ls_wR_factor_ref 0.0406
_reflns_limit_h_max 13
_reflns_limit_h_min -14
_reflns_limit_k_max 9
_reflns_limit_k_min -12
_reflns_limit_l_max 25
_reflns_limit_l_min 0
_reflns_number_gt 4677
_reflns_number_total 6292
_reflns_threshold_expression I>2.0\s(I)
_oxford_diffrn_Wilson_B_factor 0.00
_oxford_diffrn_Wilson_scale 0.00
_oxford_refine_ls_r_factor_ref 0.0409
_oxford_refine_ls_scale 1.859(3)
_oxford_reflns_number_all 6279
_oxford_reflns_threshold_expression_ref I>3.0\s(I)
_cod_data_source_file c5ob01323b2.cif
_cod_data_source_block 1
_cod_depositor_comments 'Adding full bibliography for 7154610--7154612.cif.'
_cod_original_cell_volume 1643.33(14)
_cod_original_sg_symbol_H-M 'P 1 21 1 '
_cod_original_formula_sum 'C31 H40 N1 O9 P1 S1'
_cod_database_code 7154611

loop_
_symmetry_equiv_pos_as_xyz
x,y,z
-x,y+1/2,-z

loop_
_atom_site_label
_atom_site_type_symbol
_atom_site_fract_x
_atom_site_fract_y
_atom_site_fract_z
_atom_site_U_iso_or_equiv
_atom_site_occupancy
_atom_site_adp_type
_atom_site_refinement_flags_adp
S1 S 0.22928(9) 0.23214(12) 0.60969(5) 0.0546 1.0000 Uani .
O2 O 0.3517(3) 0.1546(3) 0.64439(15) 0.0725 1.0000 Uani .
O3 O 0.1071(3) 0.1513(3) 0.58229(15) 0.0792 1.0000 Uani .
N4 N 0.2004(2) 0.3484(3) 0.66913(13) 0.0493 1.0000 Uani .
C5 C 0.3085(3) 0.4256(3) 0.72291(16) 0.0432 1.0000 Uani .
C6 C 0.2633(3) 0.4639(3) 0.79266(16) 0.0409 1.0000 Uani .
O7 O 0.23467(18) 0.3247(2) 0.82540(10) 0.0434 1.0000 Uani .
P8 P 0.10633(8) 0.30338(12) 0.85759(4) 0.0447 1.0000 Uani .
O9 O -0.0047(2) 0.4070(3) 0.82568(14) 0.0597 1.0000 Uani .
C10 C 0.0666(3) 0.1096(4) 0.83902(17) 0.0460 1.0000 Uani .
C11 C 0.1084(4) 0.0315(4) 0.7851(2) 0.0655 1.0000 Uani .
C12 C 0.0703(4) -0.1171(5) 0.7699(2) 0.0780 1.0000 Uani .
C13 C -0.0084(4) -0.1870(5) 0.8088(3) 0.0808 1.0000 Uani .
C14 C -0.0539(5) -0.1087(5) 0.8612(3) 0.0837 1.0000 Uani .
C15 C -0.0161(4) 0.0390(4) 0.8763(2) 0.0664 1.0000 Uani .
C16 C 0.1651(4) 0.3221(5) 0.95642(18) 0.0753 1.0000 Uani .
C17 C 0.3780(3) 0.5430(3) 0.84581(17) 0.0431 1.0000 Uani .
O18 O 0.3376(2) 0.5927(2) 0.90993(11) 0.0462 1.0000 Uani .
C19 C 0.4476(3) 0.6616(4) 0.96137(19) 0.0530 1.0000 Uani .
O20 O 0.4938(2) 0.7881(3) 0.93008(12) 0.0620 1.0000 Uani .
C21 C 0.5390(4) 0.7509(4) 0.8654(2) 0.0636 1.0000 Uani .
C22 C 0.4222(3) 0.6792(4) 0.80975(18) 0.0491 1.0000 Uani .
O23 O 0.4627(2) 0.6367(3) 0.74514(13) 0.0585 1.0000 Uani .
C24 C 0.3566(3) 0.5673(4) 0.69069(18) 0.0535 1.0000 Uani .
O25 O 0.2454(2) 0.6604(3) 0.66669(13) 0.0631 1.0000 Uani .
C26 C 0.2630(6) 0.7752(6) 0.6170(3) 0.1091 1.0000 Uani .
C27 C 0.3988(3) 0.7113(4) 1.02761(19) 0.0564 1.0000 Uani .
C28 C 0.4556(4) 0.6533(4) 1.0964(2) 0.0690 1.0000 Uani .
C29 C 0.4059(5) 0.6965(6) 1.1572(2) 0.0826 1.0000 Uani .
C30 C 0.3023(5) 0.7966(7) 1.1465(3) 0.0934 1.0000 Uani .
C31 C 0.2459(4) 0.8550(6) 1.0776(3) 0.0892 1.0000 Uani .
C32 C 0.2937(3) 0.8130(5) 1.0167(2) 0.0711 1.0000 Uani .
C33 C 0.2585(3) 0.3308(4) 0.53365(16) 0.0524 1.0000 Uani .
C34 C 0.3819(3) 0.3263(5) 0.51740(19) 0.0688 1.0000 Uani .
C35 C 0.3989(4) 0.3964(6) 0.4545(2) 0.0785 1.0000 Uani .
C36 C 0.2959(4) 0.4722(5) 0.4066(2) 0.0718 1.0000 Uani .
C37 C 0.1748(4) 0.4820(6) 0.4252(2) 0.0784 1.0000 Uani .
C38 C 0.1562(4) 0.4133(5) 0.4870(2) 0.0701 1.0000 Uani .
C39 C 0.3136(6) 0.5416(7) 0.3350(3) 0.1059 1.0000 Uani .
O40 O 0.0617(3) 0.9369(6) 0.32378(19) 0.1434 1.0000 Uani U
C41 C 0.1730(5) 1.0100(9) 0.3673(3) 0.1257 1.0000 Uani U
C42 C 0.2836(5) 1.0421(8) 0.3313(3) 0.1177 1.0000 Uani U
C43 C 0.2066(6) 0.9429(8) 0.4391(3) 0.1285 1.0000 Uani .
H51 H 0.3856 0.3518 0.7374 0.0555 1.0000 Uiso .
H61 H 0.1812 0.5299 0.7803 0.0510 1.0000 Uiso .
H111 H 0.1635 0.0808 0.7570 0.0806 1.0000 Uiso .
H121 H 0.1005 -0.1706 0.7301 0.0939 1.0000 Uiso .
H131 H -0.0358 -0.2925 0.7971 0.1020 1.0000 Uiso .
H141 H -0.1102 -0.1608 0.8894 0.1049 1.0000 Uiso .
H151 H -0.0461 0.0950 0.9163 0.0867 1.0000 Uiso .
H162 H 0.1000 0.2776 0.9813 0.1161 1.0000 Uiso .
H161 H 0.1789 0.4283 0.9692 0.1162 1.0000 Uiso .
H163 H 0.2529 0.2699 0.9743 0.1168 1.0000 Uiso .
H171 H 0.4571 0.4718 0.8614 0.0516 1.0000 Uiso .
H191 H 0.5240 0.5881 0.9773 0.0665 1.0000 Uiso .
H212 H 0.6180 0.6800 0.8805 0.0804 1.0000 Uiso .
H211 H 0.5683 0.8429 0.8435 0.0806 1.0000 Uiso .
H221 H 0.3417 0.7494 0.7950 0.0634 1.0000 Uiso .
H241 H 0.3938 0.5397 0.6463 0.0629 1.0000 Uiso .
H262 H 0.1801 0.8308 0.5993 0.1714 1.0000 Uiso .
H261 H 0.3344 0.8449 0.6439 0.1713 1.0000 Uiso .
H263 H 0.2897 0.7323 0.5746 0.1709 1.0000 Uiso .
H281 H 0.5341 0.5855 1.1040 0.0902 1.0000 Uiso .
H291 H 0.4477 0.6527 1.2067 0.1027 1.0000 Uiso .
H301 H 0.2686 0.8255 1.1893 0.1125 1.0000 Uiso .
H311 H 0.1751 0.9268 1.0724 0.1096 1.0000 Uiso .
H321 H 0.2492 0.8521 0.9662 0.0882 1.0000 Uiso .
H341 H 0.4546 0.2740 0.5506 0.0842 1.0000 Uiso .
H351 H 0.4873 0.3918 0.4443 0.0926 1.0000 Uiso .
H371 H 0.1008 0.5410 0.3932 0.0968 1.0000 Uiso .
H381 H 0.0704 0.4202 0.4995 0.0855 1.0000 Uiso .
H391 H 0.2669 0.6349 0.3256 0.1585 1.0000 Uiso .
H393 H 0.4082 0.5530 0.3380 0.1580 1.0000 Uiso .
H392 H 0.2752 0.4729 0.2925 0.1585 1.0000 Uiso .
H411 H 0.1361 1.1175 0.3759 0.1700 1.0000 Uiso .
H421 H 0.3509 1.1073 0.3627 0.1870 1.0000 Uiso .
H423 H 0.2494 1.0827 0.2819 0.1872 1.0000 Uiso .
H422 H 0.3253 0.9445 0.3297 0.1873 1.0000 Uiso .
H432 H 0.2940 0.9770 0.4696 0.1925 1.0000 Uiso .
H431 H 0.1350 0.9640 0.4670 0.1926 1.0000 Uiso .
H433 H 0.2086 0.8358 0.4307 0.1924 1.0000 Uiso .
H41 H 0.1222 0.3960 0.6562 0.0618 1.0000 Uiso .
H402 H 0.0240 0.9985 0.2803 0.1705 1.0000 Uiso .

loop_
_atom_site_aniso_label
_atom_site_aniso_U_11
_atom_site_aniso_U_22
_atom_site_aniso_U_33
_atom_site_aniso_U_23
_atom_site_aniso_U_13
_atom_site_aniso_U_12
S1 0.0602(5) 0.0524(5) 0.0527(4) -0.0102(4) 0.0173(4) -0.0080(4)
O2 0.0885(19) 0.0579(15) 0.0716(16) -0.0010(12) 0.0216(14) 0.0170(14)
O3 0.0883(19) 0.0805(19) 0.0726(16) -0.0239(14) 0.0278(14) -0.0334(16)
N4 0.0416(13) 0.0632(19) 0.0435(13) -0.0061(12) 0.0121(11) -0.0009(13)
C5 0.0399(16) 0.0445(18) 0.0461(17) -0.0056(13) 0.0130(14) -0.0030(14)
C6 0.0391(17) 0.0373(16) 0.0478(16) -0.0014(13) 0.0138(13) -0.0048(13)
O7 0.0440(10) 0.0361(11) 0.0518(11) 0.0011(10) 0.0158(9) -0.0032(9)
P8 0.0451(4) 0.0474(5) 0.0440(4) 0.0005(4) 0.0156(3) -0.0033(4)
O9 0.0514(13) 0.0552(14) 0.0777(16) 0.0072(12) 0.0258(12) 0.0034(12)
C10 0.0487(18) 0.0424(17) 0.0481(16) 0.0056(15) 0.0146(14) -0.0026(15)
C11 0.074(3) 0.058(2) 0.070(2) -0.0005(18) 0.030(2) -0.0082(19)
C12 0.088(3) 0.063(3) 0.090(3) -0.015(2) 0.035(2) -0.005(2)
C13 0.092(3) 0.047(2) 0.101(3) 0.000(2) 0.022(2) -0.015(2)
C14 0.103(3) 0.064(3) 0.093(3) 0.004(2) 0.043(3) -0.026(2)
C15 0.082(3) 0.056(2) 0.068(2) 0.0042(18) 0.032(2) -0.004(2)
C16 0.092(3) 0.094(3) 0.0468(17) -0.008(2) 0.0309(18) -0.020(3)
C17 0.0374(16) 0.0420(17) 0.0488(17) 0.0013(13) 0.0091(13) 0.0014(13)
O18 0.0479(12) 0.0468(12) 0.0478(11) -0.0117(10) 0.0192(10) -0.0083(10)
C19 0.0464(18) 0.055(2) 0.0590(19) -0.0150(16) 0.0160(16) -0.0136(17)
O20 0.0634(13) 0.0585(15) 0.0710(14) -0.0214(12) 0.0296(11) -0.0217(13)
C21 0.063(2) 0.062(2) 0.073(2) -0.0166(18) 0.0306(18) -0.0229(18)
C22 0.0525(18) 0.0452(18) 0.0566(19) -0.0071(15) 0.0270(16) -0.0096(15)
O23 0.0586(14) 0.0607(15) 0.0664(14) -0.0146(12) 0.0345(12) -0.0180(12)
C24 0.058(2) 0.058(2) 0.0502(18) -0.0019(16) 0.0241(16) -0.0082(18)
O25 0.0720(16) 0.0599(15) 0.0612(14) 0.0164(12) 0.0240(12) 0.0019(13)
C26 0.148(5) 0.086(4) 0.105(3) 0.046(3) 0.054(3) 0.007(3)
C27 0.0554(19) 0.052(2) 0.063(2) -0.0198(17) 0.0183(16) -0.0191(18)
C28 0.085(3) 0.061(2) 0.061(2) -0.0124(19) 0.020(2) -0.024(2)
C29 0.101(3) 0.087(3) 0.064(2) -0.018(2) 0.028(2) -0.047(3)
C30 0.093(3) 0.108(4) 0.096(3) -0.049(3) 0.055(3) -0.049(4)
C31 0.068(3) 0.096(4) 0.118(4) -0.048(3) 0.049(3) -0.016(2)
C32 0.059(2) 0.080(3) 0.078(2) -0.026(2) 0.0258(18) -0.008(2)
C33 0.0480(17) 0.064(2) 0.0455(16) -0.0174(17) 0.0124(14) -0.0099(18)
C34 0.0450(17) 0.101(3) 0.062(2) -0.007(2) 0.0168(15) 0.003(2)
C35 0.054(2) 0.120(4) 0.068(2) -0.013(2) 0.028(2) -0.017(2)
C36 0.063(2) 0.102(3) 0.050(2) -0.010(2) 0.0137(18) -0.020(2)
C37 0.069(3) 0.108(3) 0.059(2) 0.013(2) 0.017(2) 0.014(2)
C38 0.049(2) 0.099(3) 0.066(2) 0.006(2) 0.0226(18) 0.008(2)
C39 0.114(4) 0.142(5) 0.068(3) 0.008(3) 0.034(3) -0.036(4)
O40 0.069(2) 0.275(5) 0.081(2) 0.001(3) 0.0083(16) -0.058(3)
C41 0.071(3) 0.210(5) 0.083(3) 0.010(3) -0.002(2) -0.041(3)
C42 0.077(3) 0.178(5) 0.097(3) -0.005(3) 0.020(3) -0.041(3)
C43 0.128(5) 0.176(6) 0.074(3) 0.004(3) 0.013(3) -0.020(4)

loop_
_atom_type_symbol
_atom_type_scat_dispersion_real
_atom_type_scat_dispersion_imag
_atom_type_scat_Cromer_Mann_a1
_atom_type_scat_Cromer_Mann_b1
_atom_type_scat_Cromer_Mann_a2
_atom_type_scat_Cromer_Mann_b2
_atom_type_scat_Cromer_Mann_a3
_atom_type_scat_Cromer_Mann_b3
_atom_type_scat_Cromer_Mann_a4
_atom_type_scat_Cromer_Mann_b4
_atom_type_scat_Cromer_Mann_c
_atom_type_scat_source
C 0.0033 0.0016 2.3100 20.8439 1.0200 10.2075 1.5886 0.5687 0.8650 51.6512 0.2156 'International Tables Vol C 4.2.6.8 and 6.1.1.4'
H 0.0000 0.0000 0.4930 10.5109 0.3229 26.1257 0.1402 3.1424 0.0408 57.7998 0.0030 'International Tables Vol C 4.2.6.8 and 6.1.1.4'
N 0.0061 0.0033 12.2126 0.0057 3.1322 9.8933 2.0125 28.9975 1.1663 0.5826 -11.5290 'International Tables Vol C 4.2.6.8 and 6.1.1.4'
O 0.0106 0.0060 3.0485 13.2771 2.2868 5.7011 1.5463 0.3239 0.8670 32.9089 0.2508 'International Tables Vol C 4.2.6.8 and 6.1.1.4'
P 0.1023 0.0942 6.4345 1.9067 4.1791 27.1570 1.7800 0.5260 1.4908 68.1645 1.1149 'International Tables Vol C 4.2.6.8 and 6.1.1.4'
S 0.1246 0.1234 6.9053 1.4679 5.2034 22.2151 1.4379 0.2536 1.5863 56.1720 0.8669 'International Tables Vol C 4.2.6.8 and 6.1.1.4'

loop_
_geom_angle_atom_site_label_1
_geom_angle_atom_site_label_2
_geom_angle_atom_site_label_3
_geom_angle
_geom_angle_publ_flag
O2 S1 O3 120.48(18) yes
O2 S1 N4 107.44(15) yes
O3 S1 N4 105.66(16) yes
O2 S1 C33 106.83(16) yes
O3 S1 C33 106.54(15) yes
N4 S1 C33 109.45(15) yes
S1 N4 C5 122.3(2) yes
S1 N4 H41 116.2 no
C5 N4 H41 115.8 no
N4 C5 C6 110.0(2) yes
N4 C5 C24 112.6(2) yes
C6 C5 C24 110.5(2) yes
N4 C5 H51 106.3 no
C6 C5 H51 108.0 no
C24 C5 H51 109.3 no
C5 C6 O7 107.9(2) yes
C5 C6 C17 107.7(2) yes
O7 C6 C17 109.6(2) yes
C5 C6 H61 111.1 no
O7 C6 H61 110.3 no
C17 C6 H61 110.1 no
C6 O7 P8 122.64(17) yes
O7 P8 O9 113.87(12) yes
O7 P8 C10 102.23(13) yes
O9 P8 C10 114.51(15) yes
O7 P8 C16 106.59(15) yes
O9 P8 C16 112.07(19) yes
C10 P8 C16 106.74(19) yes
P8 C10 C11 121.9(3) yes
P8 C10 C15 118.8(3) yes
C11 C10 C15 119.1(3) yes
C10 C11 C12 120.2(3) yes
C10 C11 H111 120.1 no
C12 C11 H111 119.7 no
C11 C12 C13 120.1(4) yes
C11 C12 H121 118.7 no
C13 C12 H121 121.2 no
C12 C13 C14 120.1(4) yes
C12 C13 H131 119.4 no
C14 C13 H131 120.4 no
C13 C14 C15 119.8(4) yes
C13 C14 H141 119.5 no
C15 C14 H141 120.6 no
C10 C15 C14 120.5(4) yes
C10 C15 H151 119.5 no
C14 C15 H151 119.9 no
P8 C16 H162 110.9 no
P8 C16 H161 109.3 no
H162 C16 H161 110.3 no
P8 C16 H163 109.6 no
H162 C16 H163 108.7 no
H161 C16 H163 108.1 no
C6 C17 O18 110.2(2) yes
C6 C17 C22 111.0(2) yes
O18 C17 C22 108.0(2) yes
C6 C17 H171 109.2 no
O18 C17 H171 109.9 no
C22 C17 H171 108.5 no
C17 O18 C19 110.1(2) yes
O18 C19 O20 111.3(3) yes
O18 C19 C27 107.6(3) yes
O20 C19 C27 108.8(3) yes
O18 C19 H191 110.0 no
O20 C19 H191 108.8 no
C27 C19 H191 110.4 no
C19 O20 C21 112.4(3) yes
O20 C21 C22 107.4(3) yes
O20 C21 H212 108.8 no
C22 C21 H212 111.5 no
O20 C21 H211 110.6 no
C22 C21 H211 109.8 no
H212 C21 H211 108.8 no
C17 C22 C21 108.2(3) yes
C17 C22 O23 110.5(2) yes
C21 C22 O23 109.7(2) yes
C17 C22 H221 107.2 no
C21 C22 H221 111.8 no
O23 C22 H221 109.5 no
C22 O23 C24 112.3(2) yes
C5 C24 O23 110.1(3) yes
C5 C24 O25 107.2(3) yes
O23 C24 O25 112.6(3) yes
C5 C24 H241 110.1 no
O23 C24 H241 107.5 no
O25 C24 H241 109.4 no
C24 O25 C26 113.9(3) yes
O25 C26 H262 109.8 no
O25 C26 H261 108.9 no
H262 C26 H261 108.8 no
O25 C26 H263 110.8 no
H262 C26 H263 109.5 no
H261 C26 H263 109.1 no
C19 C27 C28 120.2(3) yes
C19 C27 C32 119.0(3) yes
C28 C27 C32 120.8(3) yes
C27 C28 C29 119.7(4) yes
C27 C28 H281 119.9 no
C29 C28 H281 120.3 no
C28 C29 C30 119.6(4) yes
C28 C29 H291 118.7 no
C30 C29 H291 121.7 no
C29 C30 C31 120.7(4) yes
C29 C30 H301 118.7 no
C31 C30 H301 120.6 no
C30 C31 C32 120.5(4) yes
C30 C31 H311 118.4 no
C32 C31 H311 121.1 no
C31 C32 C27 118.8(4) yes
C31 C32 H321 120.1 no
C27 C32 H321 121.0 no
S1 C33 C34 121.5(3) yes
S1 C33 C38 120.6(3) yes
C34 C33 C38 117.9(3) yes
C33 C34 C35 120.1(4) yes
C33 C34 H341 118.6 no
C35 C34 H341 121.2 no
C34 C35 C36 121.8(3) yes
C34 C35 H351 118.5 no
C36 C35 H351 119.6 no
C35 C36 C37 117.5(4) yes
C35 C36 C39 121.4(4) yes
C37 C36 C39 121.1(4) yes
C36 C37 C38 121.3(4) yes
C36 C37 H371 119.0 no
C38 C37 H371 119.7 no
C33 C38 C37 121.1(3) yes
C33 C38 H381 118.1 no
C37 C38 H381 120.8 no
C36 C39 H391 110.1 no
C36 C39 H393 109.9 no
H391 C39 H393 111.8 no
C36 C39 H392 109.4 no
H391 C39 H392 108.3 no
H393 C39 H392 107.2 no
C41 O40 H402 108.2 no
O40 C41 C42 116.0(5) yes
O40 C41 C43 108.3(5) yes
C42 C41 C43 118.5(5) yes
O40 C41 H411 103.9 no
C42 C41 H411 103.9 no
C43 C41 H411 104.4 no
C41 C42 H421 110.6 no
C41 C42 H423 111.7 no
H421 C42 H423 111.9 no
C41 C42 H422 103.7 no
H421 C42 H422 107.6 no
H423 C42 H422 110.9 no
C41 C43 H432 112.1 no
C41 C43 H431 111.7 no
H432 C43 H431 108.7 no
C41 C43 H433 105.9 no
H432 C43 H433 110.2 no
H431 C43 H433 108.1 no

loop_
_geom_bond_atom_site_label_1
_geom_bond_atom_site_label_2
_geom_bond_distance
_geom_bond_publ_flag
S1 O2 1.433(3) yes
S1 O3 1.418(3) yes
S1 N4 1.595(3) yes
S1 C33 1.753(3) yes
N4 C5 1.456(4) yes
N4 H41 0.883 no
C5 C6 1.525(4) yes
C5 C24 1.530(5) yes
C5 H51 1.008 no
C6 O7 1.446(4) yes
C6 C17 1.498(4) yes
C6 H61 1.002 no
O7 P8 1.592(2) yes
P8 O9 1.468(2) yes
P8 C10 1.788(3) yes
P8 C16 1.784(3) yes
C10 C11 1.376(5) yes
C10 C15 1.378(5) yes
C11 C12 1.384(6) yes
C11 H111 0.968 no
C12 C13 1.364(6) yes
C12 H121 0.995 no
C13 C14 1.373(6) yes
C13 H131 0.986 no
C14 C15 1.376(6) yes
C14 H141 0.989 no
C15 H151 1.006 no
C16 H162 0.988 no
C16 H161 0.974 no
C16 H163 0.990 no
C17 O18 1.429(4) yes
C17 C22 1.509(4) yes
C17 H171 1.010 no
O18 C19 1.413(4) yes
C19 O20 1.403(4) yes
C19 C27 1.511(5) yes
C19 H191 1.002 no
O20 C21 1.435(4) yes
C21 C22 1.503(5) yes
C21 H212 1.006 no
C21 H211 0.994 no
C22 O23 1.420(4) yes
C22 H221 1.013 no
O23 C24 1.418(4) yes
C24 O25 1.384(4) yes
C24 H241 1.025 no
O25 C26 1.419(5) yes
C26 H262 0.964 no
C26 H261 0.988 no
C26 H263 0.975 no
C27 C28 1.359(5) yes
C27 C32 1.380(5) yes
C28 C29 1.408(6) yes
C28 H281 0.986 no
C29 C30 1.359(7) yes
C29 H291 0.988 no
C30 C31 1.362(7) yes
C30 H301 0.979 no
C31 C32 1.395(6) yes
C31 H311 0.952 no
C32 H321 0.993 no
C33 C34 1.376(4) yes
C33 C38 1.382(5) yes
C34 C35 1.375(5) yes
C34 H341 0.955 no
C35 C36 1.367(6) yes
C35 H351 0.974 no
C36 C37 1.376(5) yes
C36 C39 1.520(6) yes
C37 C38 1.357(5) yes
C37 H371 0.984 no
C38 H381 0.968 no
C39 H391 0.950 no
C39 H393 0.961 no
C39 H392 0.993 no
O40 C41 1.377(6) yes
O40 H402 0.969 no
C41 C42 1.486(7) yes
C41 C43 1.418(8) yes
C41 H411 1.054 no
C42 H421 0.969 no
C42 H423 0.964 no
C42 H422 0.971 no
C43 H432 0.975 no
C43 H431 1.021 no
C43 H433 0.965 no

loop_
_geom_hbond_atom_site_label_D
_geom_hbond_atom_site_label_H
_geom_hbond_atom_site_label_A
_geom_hbond_site_symmetry_A
_geom_hbond_angle_DHA
_geom_hbond_distance_DH
_geom_hbond_distance_HA
_geom_hbond_distance_DA
_geom_hbond_publ_flag
C37 H371 O3 2_556 131.2 0.984 2.494 3.234(6) yes
C39 H393 O2 2_656 164.8 0.961 2.561 3.498(6) yes
N4 H41 O40 2_546 148.1 0.883 2.047 2.835(6) yes
